data_7049809
loop_
_publ_author_name
'Tomson, Neil C.'
'Anderson, Nickolas H.'
'Tondreau, Aaron M.'
'Scott, Brian L.'
'Boncella, James M.'

_publ_section_title
;
 Oxidation of uranium(iv) mixed imido-amido complexes with PhEEPh and to
 generate uranium(vi) bis(imido) dichalcogenolates,
 U(NR)<sub>2</sub>(EPh)<sub>2</sub>(L)<sub>2</sub>.
;
_journal_issue 29
_journal_name_full 'Dalton transactions (Cambridge, England : 2003)'
_journal_page_first 10865
_journal_page_last 10873
_journal_paper_doi 10.1039/c9dt00680j
_journal_volume 48
_journal_year 2019
_chemical_formula_sum 'C46 H54 N4 Se2 U'
_chemical_formula_weight 1058.88
_space_group_crystal_system monoclinic
_space_group_IT_number 14
_space_group_name_Hall '-P 2yn'
_space_group_name_H-M_alt 'P 1 21/n 1'
_symmetry_space_group_name_Hall '-P 2yn'
_symmetry_space_group_name_H-M 'P 1 21/n 1'
_atom_sites_solution_hydrogens geom
_audit_creation_method SHELXL-2016/6
_audit_update_record
;
2019-03-06 deposited with the CCDC.    2019-04-23 downloaded from the CCDC.
;
_cell_angle_alpha 90
_cell_angle_beta 96.450(3)
_cell_angle_gamma 90
_cell_formula_units_Z 2
_cell_length_a 8.8361(8)
_cell_length_b 16.7930(14)
_cell_length_c 14.5778(12)
_cell_measurement_reflns_used 9763
_cell_measurement_temperature 100(2)
_cell_measurement_theta_max 30.31
_cell_measurement_theta_min 2.57
_cell_volume 2149.4(3)
_computing_cell_refinement 'Bruker SAINT'
_computing_data_collection 'Bruker APEX2'
_computing_data_reduction 'Bruker SAINT'
_computing_molecular_graphics 'Bruker SHELXTL'
_computing_publication_material 'Bruker SHELXTL'
_computing_structure_refinement 'SHELXL-2014 (Sheldrick 2014)'
_computing_structure_solution 'SHELXS-97 (Sheldrick 2008)'
_diffrn_ambient_temperature 100(2)
_diffrn_measured_fraction_theta_full 1.000
_diffrn_measured_fraction_theta_max 1.000
_diffrn_measurement_device_type 'Bruker APEX-II CCD'
_diffrn_measurement_method '\f and \w scans'
_diffrn_radiation_type MoK\a
_diffrn_radiation_wavelength 0.71073
_diffrn_reflns_av_R_equivalents 0.0276
_diffrn_reflns_av_unetI/netI 0.0136
_diffrn_reflns_Laue_measured_fraction_full 1.000
_diffrn_reflns_Laue_measured_fraction_max 1.000
_diffrn_reflns_limit_h_max 11
_diffrn_reflns_limit_h_min -11
_diffrn_reflns_limit_k_max 22
_diffrn_reflns_limit_k_min -22
_diffrn_reflns_limit_l_max 19
_diffrn_reflns_limit_l_min -19
_diffrn_reflns_number 48471
_diffrn_reflns_point_group_measured_fraction_full 1.000
_diffrn_reflns_point_group_measured_fraction_max 1.000
_diffrn_reflns_theta_full 26.000
_diffrn_reflns_theta_max 28.280
_diffrn_reflns_theta_min 1.857
_exptl_absorpt_coefficient_mu 5.506
_exptl_absorpt_correction_T_max 0.7461
_exptl_absorpt_correction_T_min 0.4286
_exptl_absorpt_correction_type empirical
_exptl_absorpt_process_details ' SADABS-2014/2 - Bruker AXS area detector scaling and absorption correction'
_exptl_crystal_colour brown
_exptl_crystal_density_diffrn 1.636
_exptl_crystal_description block
_exptl_crystal_F_000 1036
_exptl_crystal_size_max 0.25
_exptl_crystal_size_mid 0.17
_exptl_crystal_size_min 0.11
_refine_diff_density_max 0.680
_refine_diff_density_min -0.453
_refine_diff_density_rms 0.076
_refine_ls_extinction_method none
_refine_ls_goodness_of_fit_ref 1.061
_refine_ls_hydrogen_treatment constr
_refine_ls_matrix_type full
_refine_ls_number_parameters 245
_refine_ls_number_reflns 5348
_refine_ls_number_restraints 0
_refine_ls_restrained_S_all 1.061
_refine_ls_R_factor_all 0.0145
_refine_ls_R_factor_gt 0.0130
_refine_ls_shift/su_max 0.001
_refine_ls_shift/su_mean 0.000
_refine_ls_structure_factor_coef Fsqd
_refine_ls_weighting_details 'w=1/[\s^2^(Fo^2^)+(0.0186P)^2^+1.0501P] where P=(Fo^2^+2Fc^2^)/3'
_refine_ls_weighting_scheme calc
_refine_ls_wR_factor_gt 0.0343
_refine_ls_wR_factor_ref 0.0349
_reflns_Friedel_coverage 0.000
_reflns_number_gt 5071
_reflns_number_total 5348
_reflns_threshold_expression 'I > 2\s(I)'
_cod_data_source_file c9dt00680j2.cif
_cod_data_source_block NTUSePh2
_cod_depositor_comments 'Adding full bibliography for 7049805--7049811.cif.'
_cod_database_code 7049809
_shelx_shelxl_version_number 2016/6
_shelx_space_group_comment
;
The symmetry employed for this shelxl refinement is uniquely defined
by the following loop, which should always be used as a source of
symmetry information in preference to the above space-group names.
They are only intended as comments.
;

loop_
_space_group_symop_operation_xyz
'x, y, z'
'-x+1/2, y+1/2, -z+1/2'
'-x, -y, -z'
'x-1/2, -y-1/2, z-1/2'

loop_
_atom_site_label
_atom_site_type_symbol
_atom_site_fract_x
_atom_site_fract_y
_atom_site_fract_z
_atom_site_U_iso_or_equiv
_atom_site_adp_type
_atom_site_occupancy
_atom_site_site_symmetry_order
_atom_site_calc_flag
_atom_site_refinement_flags_posn
_atom_site_refinement_flags_adp
_atom_site_refinement_flags_occupancy
U1 U 0.500000 0.500000 0.500000 0.00770(3) Uani 1 2 d S . P
Se1 Se 0.65030(2) 0.59067(2) 0.37392(2) 0.01210(3) Uani 1 1 d . . .
N1 N 0.58974(13) 0.57262(7) 0.58868(8) 0.0107(2) Uani 1 1 d . . .
N2 N 0.26666(13) 0.59386(7) 0.47045(8) 0.0128(2) Uani 1 1 d . . .
C19 C 0.26092(16) 0.65375(9) 0.40902(10) 0.0150(3) Uani 1 1 d . . .
H19 H 0.342000 0.658904 0.371798 0.018 Uiso 1 1 calc R U .
C7 C 0.79825(18) 0.51189(9) 0.74416(11) 0.0139(3) Uani 1 1 d . . .
H7 H 0.716336 0.482400 0.705143 0.017 Uiso 1 1 calc R U .
C13 C 0.64449(16) 0.53697(9) 0.25735(10) 0.0141(3) Uani 1 1 d . . .
C6 C 0.79882(16) 0.59709(8) 0.71028(9) 0.0120(3) Uani 1 1 d . . .
C4 C 0.90609(17) 0.73009(9) 0.72716(10) 0.0177(3) Uani 1 1 d . . .
H4 H 0.983170 0.764941 0.754309 0.021 Uiso 1 1 calc R U .
C9 C 0.7605(2) 0.51010(10) 0.84460(12) 0.0217(3) Uani 1 1 d . . .
H9A H 0.843028 0.535491 0.884739 0.033 Uiso 1 1 calc R U .
H9B H 0.749187 0.454748 0.864011 0.033 Uiso 1 1 calc R U .
H9C H 0.665138 0.538927 0.849043 0.033 Uiso 1 1 calc R U .
C1 C 0.68954(15) 0.62609(8) 0.64037(9) 0.0104(2) Uani 1 1 d . . .
C10 C 0.41271(19) 0.75578(10) 0.61089(12) 0.0228(3) Uani 1 1 d . . .
H10A H 0.390101 0.707473 0.644516 0.034 Uiso 1 1 calc R U .
H10B H 0.322940 0.771106 0.568938 0.034 Uiso 1 1 calc R U .
H10C H 0.439509 0.798999 0.654911 0.034 Uiso 1 1 calc R U .
C23 C 0.14920(17) 0.58719(9) 0.52148(10) 0.0165(3) Uani 1 1 d . . .
H23 H 0.150512 0.544898 0.564838 0.020 Uiso 1 1 calc R U .
C2 C 0.68062(16) 0.70837(8) 0.61900(9) 0.0122(3) Uani 1 1 d . . .
C22 C 0.02705(18) 0.63896(11) 0.51367(11) 0.0208(3) Uani 1 1 d . . .
H22 H -0.053435 0.632224 0.551042 0.025 Uiso 1 1 calc R U .
C11 C 0.54687(17) 0.73975(8) 0.55493(10) 0.0151(3) Uani 1 1 d . . .
H11 H 0.514726 0.696606 0.509609 0.018 Uiso 1 1 calc R U .
C5 C 0.90749(17) 0.65038(9) 0.75153(10) 0.0158(3) Uani 1 1 d . . .
H5 H 0.984029 0.631476 0.797333 0.019 Uiso 1 1 calc R U .
C18 C 0.64581(18) 0.45406(9) 0.25067(11) 0.0178(3) Uani 1 1 d . . .
H18 H 0.641237 0.422489 0.304367 0.021 Uiso 1 1 calc R U .
C20 C 0.14258(18) 0.70847(9) 0.39717(11) 0.0193(3) Uani 1 1 d . . .
H20 H 0.143397 0.750252 0.353303 0.023 Uiso 1 1 calc R U .
C17 C 0.6538(2) 0.41738(11) 0.16565(12) 0.0244(3) Uani 1 1 d . . .
H17 H 0.655289 0.360926 0.161727 0.029 Uiso 1 1 calc R U .
C3 C 0.79111(17) 0.75879(9) 0.66267(10) 0.0166(3) Uani 1 1 d . . .
H3 H 0.787937 0.813956 0.648131 0.020 Uiso 1 1 calc R U .
C14 C 0.65053(18) 0.58232(10) 0.17770(11) 0.0206(3) Uani 1 1 d . . .
H14 H 0.649997 0.638805 0.181332 0.025 Uiso 1 1 calc R U .
C15 C 0.6574(2) 0.54519(12) 0.09289(11) 0.0274(4) Uani 1 1 d . . .
H15 H 0.660497 0.576566 0.038910 0.033 Uiso 1 1 calc R U .
C21 C 0.02334(18) 0.70091(10) 0.45059(12) 0.0220(3) Uani 1 1 d . . .
H21 H -0.059305 0.737422 0.444157 0.026 Uiso 1 1 calc R U .
C16 C 0.6596(2) 0.46294(12) 0.08649(12) 0.0282(4) Uani 1 1 d . . .
H16 H 0.665039 0.437862 0.028539 0.034 Uiso 1 1 calc R U .
C12 C 0.5808(2) 0.81330(11) 0.50000(13) 0.0285(4) Uani 1 1 d . . .
H12A H 0.491859 0.826390 0.456268 0.043 Uiso 1 1 calc R U .
H12B H 0.668409 0.802789 0.466072 0.043 Uiso 1 1 calc R U .
H12C H 0.604184 0.858146 0.542251 0.043 Uiso 1 1 calc R U .
C8 C 0.94953(18) 0.46980(10) 0.73618(12) 0.0220(3) Uani 1 1 d . . .
H8A H 0.972223 0.471580 0.671936 0.033 Uiso 1 1 calc R U .
H8B H 0.942436 0.414218 0.755715 0.033 Uiso 1 1 calc R U .
H8C H 1.030960 0.496625 0.775772 0.033 Uiso 1 1 calc R U .

loop_
_atom_site_aniso_label
_atom_site_aniso_U_11
_atom_site_aniso_U_22
_atom_site_aniso_U_33
_atom_site_aniso_U_23
_atom_site_aniso_U_13
_atom_site_aniso_U_12
U1 0.00830(4) 0.00781(4) 0.00686(4) -0.00072(2) 0.00027(2) -0.00055(2)
Se1 0.01325(6) 0.01205(6) 0.01140(6) 0.00017(5) 0.00319(5) -0.00154(5)
N1 0.0119(5) 0.0101(5) 0.0100(5) -0.0006(4) 0.0010(4) -0.0004(4)
N2 0.0117(5) 0.0144(6) 0.0120(5) -0.0024(5) 0.0003(4) 0.0005(4)
C19 0.0132(6) 0.0166(7) 0.0152(7) -0.0003(5) 0.0013(5) -0.0003(5)
C7 0.0138(7) 0.0140(6) 0.0133(7) 0.0010(5) -0.0015(5) 0.0001(5)
C13 0.0108(6) 0.0195(7) 0.0124(6) -0.0008(6) 0.0031(5) 0.0012(5)
C6 0.0129(6) 0.0133(6) 0.0099(6) -0.0014(5) 0.0017(5) -0.0005(5)
C4 0.0169(7) 0.0182(7) 0.0174(7) -0.0056(6) 0.0000(6) -0.0071(6)
C9 0.0276(9) 0.0216(8) 0.0161(8) 0.0031(6) 0.0038(7) -0.0015(6)
C1 0.0103(6) 0.0118(6) 0.0095(6) -0.0019(5) 0.0027(5) -0.0014(5)
C10 0.0202(8) 0.0241(8) 0.0236(8) -0.0029(7) 0.0001(6) 0.0059(6)
C23 0.0144(7) 0.0202(7) 0.0148(7) 0.0002(6) 0.0020(5) 0.0009(6)
C2 0.0149(6) 0.0116(6) 0.0105(6) -0.0022(5) 0.0026(5) -0.0007(5)
C22 0.0140(7) 0.0287(9) 0.0205(7) -0.0009(6) 0.0054(6) 0.0041(6)
C11 0.0191(7) 0.0102(6) 0.0153(7) -0.0010(5) -0.0014(5) 0.0001(5)
C5 0.0143(7) 0.0196(7) 0.0128(6) -0.0030(6) -0.0014(5) -0.0015(5)
C18 0.0195(7) 0.0195(8) 0.0148(7) -0.0022(6) 0.0031(6) -0.0001(6)
C20 0.0198(7) 0.0178(7) 0.0201(7) 0.0034(6) 0.0011(6) 0.0034(6)
C17 0.0244(8) 0.0269(9) 0.0221(8) -0.0090(7) 0.0040(6) 0.0014(7)
C3 0.0199(7) 0.0117(6) 0.0180(7) -0.0017(5) 0.0019(6) -0.0031(5)
C14 0.0216(8) 0.0244(8) 0.0166(7) 0.0051(6) 0.0054(6) 0.0053(6)
C15 0.0290(9) 0.0413(11) 0.0128(7) 0.0046(7) 0.0062(6) 0.0080(8)
C21 0.0163(7) 0.0237(8) 0.0257(8) 0.0000(6) 0.0012(6) 0.0087(6)
C16 0.0275(9) 0.0427(11) 0.0149(7) -0.0084(7) 0.0040(6) 0.0062(8)
C12 0.0345(10) 0.0232(8) 0.0261(9) 0.0105(7) -0.0044(7) -0.0036(7)
C8 0.0178(7) 0.0199(8) 0.0273(8) -0.0032(7) -0.0011(6) 0.0048(6)

loop_
_atom_type_symbol
_atom_type_description
_atom_type_scat_dispersion_real
_atom_type_scat_dispersion_imag
_atom_type_scat_source
C C 0.0033 0.0016 'International Tables Vol C Tables 4.2.6.8 and 6.1.1.4'
H H 0.0000 0.0000 'International Tables Vol C Tables 4.2.6.8 and 6.1.1.4'
N N 0.0061 0.0033 'International Tables Vol C Tables 4.2.6.8 and 6.1.1.4'
Se Se -0.0929 2.2259 'International Tables Vol C Tables 4.2.6.8 and 6.1.1.4'
U U -9.6767 9.6646 'International Tables Vol C Tables 4.2.6.8 and 6.1.1.4'

loop_
_geom_angle_atom_site_label_1
_geom_angle_atom_site_label_2
_geom_angle_atom_site_label_3
_geom_angle
_geom_angle_site_symmetry_1
_geom_angle_site_symmetry_3
N1 U1 N1 180.0 3_666 .
N1 U1 N2 90.80(4) 3_666 .
N1 U1 N2 89.20(4) . .
N1 U1 N2 89.20(4) 3_666 3_666
N1 U1 N2 90.80(4) . 3_666
N2 U1 N2 180.0 . 3_666
N1 U1 Se1 84.57(4) 3_666 3_666
N1 U1 Se1 95.43(4) . 3_666
N2 U1 Se1 90.72(3) . 3_666
N2 U1 Se1 89.28(3) 3_666 3_666
N1 U1 Se1 95.43(4) 3_666 .
N1 U1 Se1 84.57(4) . .
N2 U1 Se1 89.28(3) . .
N2 U1 Se1 90.72(3) 3_666 .
Se1 U1 Se1 180.0 3_666 .
C13 Se1 U1 110.76(5) . .
C1 N1 U1 164.62(10) . .
C19 N2 C23 117.14(13) . .
C19 N2 U1 122.37(9) . .
C23 N2 U1 120.34(10) . .
N2 C19 C20 123.35(14) . .
N2 C19 H19 118.3 . .
C20 C19 H19 118.3 . .
C6 C7 C8 112.16(13) . .
C6 C7 C9 109.75(12) . .
C8 C7 C9 110.41(13) . .
C6 C7 H7 108.1 . .
C8 C7 H7 108.1 . .
C9 C7 H7 108.1 . .
C14 C13 C18 119.02(13) . .
C14 C13 Se1 118.74(12) . .
C18 C13 Se1 122.06(10) . .
C5 C6 C1 118.12(13) . .
C5 C6 C7 119.47(13) . .
C1 C6 C7 122.36(13) . .
C5 C4 C3 119.56(14) . .
C5 C4 H4 120.2 . .
C3 C4 H4 120.2 . .
C7 C9 H9A 109.5 . .
C7 C9 H9B 109.5 . .
H9A C9 H9B 109.5 . .
C7 C9 H9C 109.5 . .
H9A C9 H9C 109.5 . .
H9B C9 H9C 109.5 . .
C6 C1 N1 120.07(12) . .
C6 C1 C2 120.84(13) . .
N1 C1 C2 119.07(12) . .
C11 C10 H10A 109.5 . .
C11 C10 H10B 109.5 . .
H10A C10 H10B 109.5 . .
C11 C10 H10C 109.5 . .
H10A C10 H10C 109.5 . .
H10B C10 H10C 109.5 . .
N2 C23 C22 123.06(14) . .
N2 C23 H23 118.5 . .
C22 C23 H23 118.5 . .
C3 C2 C1 118.31(13) . .
C3 C2 C11 121.91(13) . .
C1 C2 C11 119.66(12) . .
C23 C22 C21 119.16(14) . .
C23 C22 H22 120.4 . .
C21 C22 H22 120.4 . .
C2 C11 C12 114.87(13) . .
C2 C11 C10 109.17(12) . .
C12 C11 C10 110.32(13) . .
C2 C11 H11 107.4 . .
C12 C11 H11 107.4 . .
C10 C11 H11 107.4 . .
C4 C5 C6 121.50(14) . .
C4 C5 H5 119.2 . .
C6 C5 H5 119.2 . .
C17 C18 C13 120.32(14) . .
C17 C18 H18 119.8 . .
C13 C18 H18 119.8 . .
C21 C20 C19 118.66(14) . .
C21 C20 H20 120.7 . .
C19 C20 H20 120.7 . .
C16 C17 C18 120.37(17) . .
C16 C17 H17 119.8 . .
C18 C17 H17 119.8 . .
C4 C3 C2 121.34(14) . .
C4 C3 H3 119.3 . .
C2 C3 H3 119.3 . .
C15 C14 C13 120.29(16) . .
C15 C14 H14 119.9 . .
C13 C14 H14 119.9 . .
C16 C15 C14 120.60(15) . .
C16 C15 H15 119.7 . .
C14 C15 H15 119.7 . .
C20 C21 C22 118.62(14) . .
C20 C21 H21 120.7 . .
C22 C21 H21 120.7 . .
C15 C16 C17 119.40(15) . .
C15 C16 H16 120.3 . .
C17 C16 H16 120.3 . .
C11 C12 H12A 109.5 . .
C11 C12 H12B 109.5 . .
H12A C12 H12B 109.5 . .
C11 C12 H12C 109.5 . .
H12A C12 H12C 109.5 . .
H12B C12 H12C 109.5 . .
C7 C8 H8A 109.5 . .
C7 C8 H8B 109.5 . .
H8A C8 H8B 109.5 . .
C7 C8 H8C 109.5 . .
H8A C8 H8C 109.5 . .
H8B C8 H8C 109.5 . .

loop_
_geom_bond_atom_site_label_1
_geom_bond_atom_site_label_2
_geom_bond_distance
_geom_bond_site_symmetry_2
U1 N1 1.8861(11) 3_666
U1 N1 1.8861(11) .
U1 N2 2.5926(12) .
U1 N2 2.5926(12) 3_666
U1 Se1 2.8299(2) 3_666
U1 Se1 2.8299(2) .
Se1 C13 1.9193(15) .
N1 C1 1.4150(17) .
N2 C19 1.3438(19) .
N2 C23 1.3478(18) .
C19 C20 1.388(2) .
C19 H19 0.9500 .
C7 C6 1.514(2) .
C7 C8 1.528(2) .
C7 C9 1.538(2) .
C7 H7 1.0000 .
C13 C14 1.395(2) .
C13 C18 1.396(2) .
C6 C5 1.398(2) .
C6 C1 1.4097(19) .
C4 C5 1.385(2) .
C4 C3 1.391(2) .
C4 H4 0.9500 .
C9 H9A 0.9800 .
C9 H9B 0.9800 .
C9 H9C 0.9800 .
C1 C2 1.4166(19) .
C10 C11 1.536(2) .
C10 H10A 0.9800 .
C10 H10B 0.9800 .
C10 H10C 0.9800 .
C23 C22 1.381(2) .
C23 H23 0.9500 .
C2 C3 1.391(2) .
C2 C11 1.516(2) .
C22 C21 1.386(2) .
C22 H22 0.9500 .
C11 C12 1.520(2) .
C11 H11 1.0000 .
C5 H5 0.9500 .
C18 C17 1.393(2) .
C18 H18 0.9500 .
C20 C21 1.385(2) .
C20 H20 0.9500 .
C17 C16 1.390(3) .
C17 H17 0.9500 .
C3 H3 0.9500 .
C14 C15 1.392(2) .
C14 H14 0.9500 .
C15 C16 1.385(3) .
C15 H15 0.9500 .
C21 H21 0.9500 .
C16 H16 0.9500 .
C12 H12A 0.9800 .
C12 H12B 0.9800 .
C12 H12C 0.9800 .
C8 H8A 0.9800 .
C8 H8B 0.9800 .
C8 H8C 0.9800 .

loop_
_geom_torsion_atom_site_label_1
_geom_torsion_atom_site_label_2
_geom_torsion_atom_site_label_3
_geom_torsion_atom_site_label_4
_geom_torsion
_geom_torsion_site_symmetry_1
N2 U1 N1 C1 -125.1(4) .
N2 U1 N1 C1 54.9(4) 3_666
Se1 U1 N1 C1 144.2(4) 3_666
Se1 U1 N1 C1 -35.8(4) .
C23 N2 C19 C20 0.9(2) .
U1 N2 C19 C20 -174.83(11) .
C8 C7 C6 C5 -58.50(18) .
C9 C7 C6 C5 64.61(18) .
C8 C7 C6 C1 123.95(15) .
C9 C7 C6 C1 -112.93(15) .
C5 C6 C1 N1 172.00(12) .
C7 C6 C1 N1 -10.4(2) .
C5 C6 C1 C2 -6.20(19) .
C7 C6 C1 C2 171.38(13) .
U1 N1 C1 C6 -87.5(4) .
U1 N1 C1 C2 90.7(4) .
C19 N2 C23 C22 -0.7(2) .
U1 N2 C23 C22 175.16(12) .
C6 C1 C2 C3 5.8(2) .
N1 C1 C2 C3 -172.37(12) .
C6 C1 C2 C11 -170.11(13) .
N1 C1 C2 C11 11.68(19) .
N2 C23 C22 C21 0.1(3) .
C3 C2 C11 C12 33.0(2) .
C1 C2 C11 C12 -151.19(14) .
C3 C2 C11 C10 -91.47(16) .
C1 C2 C11 C10 84.33(16) .
C3 C4 C5 C6 2.4(2) .
C1 C6 C5 C4 2.1(2) .
C7 C6 C5 C4 -175.59(14) .
C14 C13 C18 C17 0.3(2) .
Se1 C13 C18 C17 -174.84(13) .
N2 C19 C20 C21 -0.6(2) .
C13 C18 C17 C16 -0.4(2) .
C5 C4 C3 C2 -2.8(2) .
C1 C2 C3 C4 -1.3(2) .
C11 C2 C3 C4 174.55(14) .
C18 C13 C14 C15 0.2(2) .
Se1 C13 C14 C15 175.48(13) .
C13 C14 C15 C16 -0.6(2) .
C19 C20 C21 C22 0.0(2) .
C23 C22 C21 C20 0.3(3) .
C14 C15 C16 C17 0.5(2) .
C18 C17 C16 C15 0.0(3) .
